data_4027210
loop_
_publ_author_name
'Jory Lietard'
'Christian J. Leumann'

_publ_section_title
;
 Synthesis, Pairing, and Cellular Uptake Properties of
 C(6')-Functionalized Tricyclo-DNA
;
_journal_name_full 'Journal of Organic Chemistry'
_journal_page_first 4566
_journal_page_last 4577
_journal_paper_doi 10.1021/jo300648u
_journal_volume 77
_journal_year 2012
_chemical_absolute_configuration rm
_chemical_formula_sum 'C19 H26 N2 O8'
_chemical_formula_weight 410.42
_chemical_name_systematic
;
 ?
;
_space_group_IT_number 79
_symmetry_cell_setting tetragonal
_symmetry_space_group_name_Hall 'I 4'
_symmetry_space_group_name_H-M 'I 4'
_atom_sites_solution_hydrogens geom
_atom_sites_solution_primary direct
_atom_sites_solution_secondary difmap
_audit_creation_date 2011-09-23T00:03:17-00:00
_audit_creation_method 'WinGX routine CIF_UPDATE'
_cell_angle_alpha 90
_cell_angle_beta 90
_cell_angle_gamma 90
_cell_formula_units_Z 16
_cell_length_a 36.7114(4)
_cell_length_b 36.7114(4)
_cell_length_c 6.53340(10)
_cell_measurement_temperature 120(2)
_cell_volume 8805.24(19)
_computing_structure_refinement 'SHELXL-97 (Sheldrick, 1997)'
_diffrn_ambient_temperature 120(2)
_diffrn_measured_fraction_theta_full 0.997
_diffrn_measured_fraction_theta_max 0.926
_diffrn_radiation_monochromator graphite
_diffrn_radiation_type MoK\a
_diffrn_radiation_wavelength 0.71073
_diffrn_reflns_av_R_equivalents 0.0637
_diffrn_reflns_av_unetI/netI 0.0767
_diffrn_reflns_limit_h_max 48
_diffrn_reflns_limit_h_min -48
_diffrn_reflns_limit_k_max 47
_diffrn_reflns_limit_k_min -45
_diffrn_reflns_limit_l_max 8
_diffrn_reflns_limit_l_min -8
_diffrn_reflns_number 36917
_diffrn_reflns_theta_full 26
_diffrn_reflns_theta_max 28.26
_diffrn_reflns_theta_min 1.57
_exptl_absorpt_coefficient_mu 0.097
_exptl_absorpt_correction_type none
_exptl_crystal_density_diffrn 1.238
_exptl_crystal_F_000 3488
_exptl_crystal_size_max 0.3918
_exptl_crystal_size_mid 0.0524
_exptl_crystal_size_min 0.0459
_refine_diff_density_max 0.316
_refine_diff_density_min -0.448
_refine_diff_density_rms 0.061
_refine_ls_abs_structure_details 'Flack H D (1983), Acta Cryst. A39, 876-881'
_refine_ls_abs_structure_Flack -0.5(13)
_refine_ls_extinction_method none
_refine_ls_goodness_of_fit_ref 1.026
_refine_ls_hydrogen_treatment constr
_refine_ls_matrix_type full
_refine_ls_number_parameters 498
_refine_ls_number_reflns 9866
_refine_ls_number_restraints 1
_refine_ls_restrained_S_all 1.026
_refine_ls_R_factor_all 0.1122
_refine_ls_R_factor_gt 0.076
_refine_ls_shift/su_max 0
_refine_ls_shift/su_mean 0
_refine_ls_structure_factor_coef Fsqd
_refine_ls_weighting_details 'calc w=1/[\s^2^(Fo^2^)+(0.1061P)^2^+3.9850P] where P=(Fo^2^+2Fc^2^)/3'
_refine_ls_weighting_scheme calc
_refine_ls_wR_factor_gt 0.1836
_refine_ls_wR_factor_ref 0.2037
_reflns_number_gt 6690
_reflns_number_total 9866
_reflns_threshold_expression >2sigma(I)
_cod_data_source_file jo300648u_si_002.cif
_cod_data_source_block 11cl006c2b
_cod_original_formula_sum 'C9.50 H13 N O4'
_cod_database_code 4027210

loop_
_symmetry_equiv_pos_as_xyz
'x, y, z'
'-x, -y, z'
'-y, x, z'
'y, -x, z'
'x+1/2, y+1/2, z+1/2'
'-x+1/2, -y+1/2, z+1/2'
'-y+1/2, x+1/2, z+1/2'
'y+1/2, -x+1/2, z+1/2'

loop_
_atom_site_label
_atom_site_type_symbol
_atom_site_fract_x
_atom_site_fract_y
_atom_site_fract_z
_atom_site_U_iso_or_equiv
_atom_site_adp_type
_atom_site_occupancy
_atom_site_symmetry_multiplicity
_atom_site_calc_flag
_atom_site_refinement_flags
C1 C 0.47551(9) 0.27939(12) 0.6052(7) 0.0405(10) Uani 1 1 d .
C2 C 0.47962(10) 0.29982(12) 0.8083(7) 0.0437(10) Uani 1 1 d .
H2A H 0.4646 0.2881 0.9158 0.052 Uiso 1 1 calc R
H2B H 0.5054 0.2996 0.8532 0.052 Uiso 1 1 calc R
C3 C 0.46688(10) 0.33870(13) 0.7714(7) 0.0460(11) Uani 1 1 d .
C4 C 0.42947(10) 0.34207(13) 0.6706(7) 0.0458(11) Uani 1 1 d .
H4A H 0.4144 0.3198 0.6602 0.055 Uiso 1 1 calc R
H4B H 0.4157 0.3649 0.6926 0.055 Uiso 1 1 calc R
C5 C 0.46325(10) 0.34398(12) 0.5440(7) 0.0417(10) Uani 1 1 d .
C6 C 0.47278(10) 0.30930(12) 0.4371(7) 0.0418(10) Uani 1 1 d .
H6 H 0.4546 0.3029 0.3291 0.05 Uiso 1 1 calc R
O7 O 0.50893(7) 0.31239(8) 0.3553(5) 0.0445(7) Uani 1 1 d .
C8 C 0.52368(9) 0.27665(12) 0.3501(7) 0.0437(10) Uani 1 1 d .
H8 H 0.5161 0.2637 0.2222 0.052 Uiso 1 1 calc R
C9 C 0.50896(10) 0.25681(12) 0.5397(7) 0.0448(10) Uani 1 1 d .
H9A H 0.5275 0.2562 0.6499 0.054 Uiso 1 1 calc R
H9B H 0.5018 0.2315 0.5056 0.054 Uiso 1 1 calc R
O10 O 0.44269(7) 0.25799(8) 0.6148(5) 0.0452(7) Uani 1 1 d .
H10 H 0.439 0.2481 0.5008 0.068 Uiso 1 1 calc R
O11 O 0.47122(8) 0.37700(9) 0.4457(5) 0.0556(8) Uani 1 1 d .
H11 H 0.4874 0.3736 0.357 0.083 Uiso 1 1 calc R
N12 N 0.56336(8) 0.28116(10) 0.3559(6) 0.0420(9) Uani 1 1 d .
C13 C 0.58422(10) 0.26520(12) 0.2073(7) 0.0428(10) Uani 1 1 d .
N14 N 0.62094(8) 0.26804(9) 0.2374(5) 0.0377(8) Uani 1 1 d .
H14 H 0.635 0.2581 0.1434 0.045 Uiso 1 1 calc R
C15 C 0.63831(9) 0.28463(9) 0.3979(7) 0.0358(9) Uani 1 1 d .
C16 C 0.61514(9) 0.30300(10) 0.5465(7) 0.0380(9) Uani 1 1 d .
C17 C 0.57891(10) 0.29969(12) 0.5165(7) 0.0435(10) Uani 1 1 d .
H17 H 0.5631 0.3109 0.6128 0.052 Uiso 1 1 calc R
O18 O 0.57170(7) 0.24996(9) 0.0553(5) 0.0506(8) Uani 1 1 d .
O19 O 0.67195(6) 0.28295(7) 0.4101(5) 0.0408(7) Uani 1 1 d .
C20 C 0.63226(11) 0.32347(12) 0.7167(8) 0.0464(11) Uani 1 1 d .
H20A H 0.6588 0.3224 0.7031 0.07 Uiso 1 1 calc R
H20B H 0.625 0.3126 0.8476 0.07 Uiso 1 1 calc R
H20C H 0.6243 0.3489 0.7121 0.07 Uiso 1 1 calc R
C21 C 0.47856(11) 0.36892(12) 0.9133(7) 0.0472(11) Uani 1 1 d .
H21A H 0.4682 0.3922 0.8634 0.057 Uiso 1 1 calc R
H21B H 0.4684 0.3642 1.051 0.057 Uiso 1 1 calc R
C22 C 0.51928(12) 0.37288(12) 0.9308(7) 0.0481(10) Uani 1 1 d .
O23 O 0.54154(8) 0.36149(9) 0.8117(5) 0.0555(9) Uani 1 1 d .
O24 O 0.52798(9) 0.39280(11) 1.0960(5) 0.0629(9) Uani 1 1 d .
C25 C 0.56686(15) 0.4023(2) 1.1214(11) 0.094(2) Uani 1 1 d .
H25A H 0.5798 0.3976 0.991 0.112 Uiso 1 1 calc R
H25B H 0.5689 0.4286 1.1512 0.112 Uiso 1 1 calc R
C26 C 0.5833(3) 0.3836(3) 1.271(2) 0.206(8) Uani 1 1 d .
H26A H 0.6089 0.391 1.2804 0.309 Uiso 1 1 calc R
H26B H 0.5819 0.3574 1.2412 0.309 Uiso 1 1 calc R
H26C H 0.5711 0.3886 1.4016 0.309 Uiso 1 1 calc R
C31 C 0.25225(8) 0.66957(8) 0.3075(5) 0.0233(7) Uani 1 1 d .
C32 C 0.22715(9) 0.63562(9) 0.2976(6) 0.0270(7) Uani 1 1 d .
H32A H 0.2339 0.6179 0.4053 0.032 Uiso 1 1 calc R
H32B H 0.2014 0.6427 0.3173 0.032 Uiso 1 1 calc R
C33 C 0.23261(9) 0.61945(9) 0.0898(5) 0.0272(7) Uani 1 1 d .
C34 C 0.27229(9) 0.61266(9) 0.0269(6) 0.0316(8) Uani 1 1 d .
H34A H 0.2914 0.6154 0.133 0.038 Uiso 1 1 calc R
H34B H 0.2771 0.5935 -0.0762 0.038 Uiso 1 1 calc R
C35 C 0.25243(9) 0.64659(9) -0.0425(5) 0.0261(7) Uani 1 1 d .
C36 C 0.26168(9) 0.67950(8) 0.0844(6) 0.0258(7) Uani 1 1 d .
H36 H 0.2881 0.6857 0.0711 0.031 Uiso 1 1 calc R
O37 O 0.23934(6) 0.71016(6) 0.0289(4) 0.0277(5) Uani 1 1 d .
C38 C 0.21746(9) 0.72099(9) 0.1923(6) 0.0279(8) Uani 1 1 d .
H38 H 0.218 0.7481 0.204 0.034 Uiso 1 1 calc R
C39 C 0.23366(9) 0.70426(8) 0.3852(6) 0.0275(8) Uani 1 1 d .
H39A H 0.2144 0.6984 0.486 0.033 Uiso 1 1 calc R
H39B H 0.2515 0.7209 0.4492 0.033 Uiso 1 1 calc R
O40 O 0.28364(6) 0.65966(6) 0.4262(4) 0.0293(5) Uani 1 1 d .
H40 H 0.297 0.678 0.4421 0.044 Uiso 1 1 calc R
O41 O 0.24156(7) 0.65084(7) -0.2423(4) 0.0334(6) Uani 1 1 d .
H41 H 0.2599 0.6538 -0.317 0.055(14) Uiso 1 1 calc R
N42 N 0.17886(8) 0.70856(8) 0.1511(5) 0.0294(7) Uani 1 1 d .
C43 C 0.15315(10) 0.72199(10) 0.2802(6) 0.0349(9) Uani 1 1 d .
N44 N 0.11746(8) 0.71404(10) 0.2330(6) 0.0441(9) Uani 1 1 d .
H44 H 0.1006 0.7216 0.3188 0.053 Uiso 1 1 calc R
C45 C 0.10589(10) 0.69500(13) 0.0605(7) 0.0483(11) Uani 1 1 d .
C46 C 0.13433(11) 0.68247(11) -0.0731(6) 0.0412(9) Uani 1 1 d .
C47 C 0.16931(10) 0.69031(10) -0.0237(6) 0.0328(8) Uani 1 1 d .
H47 H 0.1881 0.6828 -0.1144 0.039 Uiso 1 1 calc R
O48 O 0.16149(7) 0.74058(7) 0.4285(5) 0.0420(7) Uani 1 1 d .
O49 O 0.07296(8) 0.69098(12) 0.0289(6) 0.0740(11) Uani 1 1 d .
C50 C 0.12409(12) 0.66328(14) -0.2658(8) 0.0542(12) Uani 1 1 d .
H50A H 0.0976 0.6603 -0.2711 0.081 Uiso 1 1 calc R
H50B H 0.1358 0.6393 -0.2692 0.081 Uiso 1 1 calc R
H50C H 0.1322 0.6776 -0.3838 0.081 Uiso 1 1 calc R
C51 C 0.20407(11) 0.59477(9) -0.0005(6) 0.0360(9) Uani 1 1 d .
H51A H 0.1797 0.6053 0.0267 0.043 Uiso 1 1 calc R
H51B H 0.2074 0.5939 -0.1507 0.043 Uiso 1 1 calc R
C52 C 0.20503(11) 0.55693(10) 0.0815(7) 0.0435(10) Uani 1 1 d .
O53 O 0.22476(9) 0.54583(7) 0.2156(6) 0.0572(9) Uani 1 1 d .
O54 O 0.18126(10) 0.53558(8) -0.0141(6) 0.0689(11) Uani 1 1 d .
C55 C 0.1805(2) 0.49678(12) 0.0500(16) 0.115(3) Uani 1 1 d .
H55A H 0.204 0.4848 0.0171 0.138 Uiso 1 1 calc R
H55B H 0.1763 0.4948 0.1992 0.138 Uiso 1 1 calc R
C56 C 0.1504(2) 0.47954(17) -0.0645(19) 0.146(4) Uani 1 1 d .
H56A H 0.1487 0.4538 -0.0263 0.22 Uiso 1 1 calc R
H56B H 0.1551 0.4815 -0.2117 0.22 Uiso 1 1 calc R
H56C H 0.1275 0.4919 -0.0315 0.22 Uiso 1 1 calc R
C61 C 0.8801(4) 0.4243(4) 0.380(3) 0.175(5) Uiso 1 1 d .
C62 C 0.8661(5) 0.4467(5) 0.539(3) 0.248(7) Uiso 1 1 d .
H62A H 0.8805 0.4691 0.5475 0.372 Uiso 1 1 calc R
H62B H 0.8673 0.4337 0.6691 0.372 Uiso 1 1 calc R
H62C H 0.8407 0.4529 0.5081 0.372 Uiso 1 1 calc R
O63 O 0.8711(3) 0.3923(3) 0.3006(18) 0.218(4) Uiso 1 1 d .
O64 O 0.9100(3) 0.4353(3) 0.2824(19) 0.213(4) Uiso 1 1 d .
C65 C 0.9228(5) 0.4127(5) 0.099(3) 0.248(8) Uiso 1 1 d .
H65A H 0.9326 0.3889 0.1441 0.297 Uiso 1 1 calc R
H65B H 0.9026 0.4085 0.0017 0.297 Uiso 1 1 calc R
C66 C 0.9518(7) 0.4355(6) 0.005(4) 0.372(14) Uiso 1 1 d .
H66A H 0.9613 0.4233 -0.1175 0.558 Uiso 1 1 calc R
H66B H 0.9717 0.439 0.1035 0.558 Uiso 1 1 calc R
H66C H 0.9417 0.4593 -0.0332 0.558 Uiso 1 1 calc R

loop_
_atom_site_aniso_label
_atom_site_aniso_U_11
_atom_site_aniso_U_22
_atom_site_aniso_U_33
_atom_site_aniso_U_23
_atom_site_aniso_U_13
_atom_site_aniso_U_12
C1 0.0229(16) 0.062(2) 0.036(2) -0.005(2) 0.0077(17) -0.0086(16)
C2 0.0291(18) 0.065(3) 0.036(3) -0.004(2) 0.0066(18) -0.0075(17)
C3 0.0342(19) 0.074(3) 0.030(2) -0.014(2) 0.0133(18) -0.0078(19)
C4 0.0312(19) 0.070(3) 0.037(3) -0.004(2) 0.0147(19) 0.0038(18)
C5 0.0318(18) 0.058(2) 0.035(2) -0.010(2) 0.0132(18) -0.0104(17)
C6 0.0245(17) 0.070(3) 0.031(2) -0.015(2) 0.0090(17) -0.0042(16)
O7 0.0295(13) 0.0673(18) 0.0366(17) -0.0095(15) 0.0126(12) -0.0052(12)
C8 0.0205(16) 0.072(3) 0.038(2) -0.015(2) 0.0098(17) -0.0072(17)
C9 0.0285(18) 0.059(2) 0.046(3) -0.010(2) 0.0062(19) -0.0021(17)
O10 0.0269(12) 0.0666(19) 0.0420(18) -0.0120(15) 0.0086(13) -0.0118(12)
O11 0.0545(18) 0.071(2) 0.041(2) -0.0091(17) 0.0200(16) -0.0064(15)
N12 0.0257(14) 0.065(2) 0.035(2) -0.0198(18) 0.0140(15) -0.0103(14)
C13 0.0326(19) 0.059(2) 0.037(3) -0.005(2) 0.0080(19) -0.0017(17)
N14 0.0253(14) 0.0524(18) 0.036(2) -0.0144(17) 0.0108(14) -0.0038(13)
C15 0.0316(18) 0.0346(18) 0.041(3) 0.0017(18) 0.0070(18) -0.0056(14)
C16 0.0319(18) 0.043(2) 0.039(2) -0.0106(19) 0.0103(18) -0.0047(15)
C17 0.0343(19) 0.061(2) 0.035(2) -0.016(2) 0.0109(18) -0.0051(17)
O18 0.0339(14) 0.079(2) 0.0390(18) -0.0268(17) 0.0016(14) 0.0010(13)
O19 0.0267(12) 0.0432(14) 0.0524(19) -0.0048(14) 0.0036(13) -0.0083(10)
C20 0.041(2) 0.054(2) 0.044(3) -0.012(2) 0.002(2) -0.0127(18)
C21 0.040(2) 0.068(3) 0.033(3) -0.007(2) 0.006(2) -0.0053(19)
C22 0.051(2) 0.060(3) 0.033(3) -0.005(2) 0.003(2) -0.007(2)
O23 0.0398(15) 0.080(2) 0.047(2) -0.0209(18) 0.0121(15) -0.0098(14)
O24 0.0533(18) 0.102(3) 0.0339(19) -0.0233(19) 0.0081(15) -0.0160(17)
C25 0.050(3) 0.170(7) 0.060(4) -0.036(5) 0.005(3) -0.021(4)
C26 0.127(7) 0.303(15) 0.190(12) 0.166(12) -0.083(8) -0.130(9)
C31 0.0230(15) 0.0259(15) 0.0209(19) -0.0027(14) -0.0006(14) 0.0009(12)
C32 0.0304(16) 0.0271(16) 0.023(2) 0.0019(15) -0.0007(15) 0.0004(13)
C33 0.0347(17) 0.0298(16) 0.0170(19) -0.0016(15) -0.0049(15) 0.0002(13)
C34 0.0370(18) 0.0312(17) 0.027(2) -0.0053(16) -0.0066(17) 0.0075(14)
C35 0.0290(16) 0.0361(17) 0.0132(17) -0.0034(15) 0.0017(14) 0.0022(13)
C36 0.0299(16) 0.0266(16) 0.021(2) 0.0033(15) 0.0014(15) 0.0021(12)
O37 0.0301(12) 0.0291(11) 0.0237(14) 0.0041(11) 0.0065(11) 0.0052(9)
C38 0.0306(17) 0.0293(16) 0.024(2) -0.0029(15) 0.0077(15) -0.0003(13)
C39 0.0280(16) 0.0259(16) 0.029(2) -0.0022(15) 0.0047(16) -0.0015(12)
O40 0.0317(12) 0.0311(11) 0.0250(14) -0.0039(11) -0.0007(11) 0.0025(9)
O41 0.0374(14) 0.0490(15) 0.0137(13) -0.0015(12) -0.0021(12) -0.0002(12)
N42 0.0293(14) 0.0347(15) 0.0243(18) 0.0008(14) 0.0025(13) 0.0070(12)
C43 0.0334(18) 0.041(2) 0.030(2) 0.0031(19) 0.0061(17) 0.0086(15)
N44 0.0304(16) 0.070(2) 0.032(2) -0.0007(18) 0.0075(15) 0.0084(15)
C45 0.0291(19) 0.074(3) 0.042(3) 0.002(2) -0.0063(19) 0.0070(18)
C46 0.040(2) 0.058(2) 0.025(2) 0.001(2) 0.0030(18) 0.0042(17)
C47 0.0353(18) 0.0349(18) 0.028(2) 0.0043(17) -0.0011(16) 0.0095(14)
O48 0.0393(14) 0.0495(15) 0.0370(17) -0.0084(15) 0.0089(13) 0.0032(11)
O49 0.0339(15) 0.132(3) 0.056(2) -0.016(2) -0.0040(16) 0.0066(17)
C50 0.044(2) 0.076(3) 0.043(3) -0.006(3) -0.007(2) 0.001(2)
C51 0.051(2) 0.0316(17) 0.025(2) -0.0033(16) -0.0116(18) -0.0009(16)
C52 0.055(2) 0.0313(18) 0.044(3) -0.0075(19) -0.017(2) -0.0022(17)
O53 0.081(2) 0.0295(14) 0.061(2) 0.0039(15) -0.0309(19) -0.0032(14)
O54 0.081(2) 0.0337(15) 0.092(3) -0.0025(16) -0.050(2) -0.0104(14)
C55 0.129(5) 0.023(2) 0.193(9) 0.005(3) -0.085(6) -0.014(3)
C56 0.166(8) 0.057(4) 0.216(11) 0.022(5) -0.084(8) -0.039(4)

loop_
_atom_type_symbol
_atom_type_description
_atom_type_scat_dispersion_real
_atom_type_scat_dispersion_imag
_atom_type_scat_source
C C 0.0033 0.0016 'International Tables Vol C Tables 4.2.6.8 and 6.1.1.4'
H H 0 0 'International Tables Vol C Tables 4.2.6.8 and 6.1.1.4'
N N 0.0061 0.0033 'International Tables Vol C Tables 4.2.6.8 and 6.1.1.4'
O O 0.0106 0.006 'International Tables Vol C Tables 4.2.6.8 and 6.1.1.4'

loop_
_geom_angle_atom_site_label_1
_geom_angle_atom_site_label_2
_geom_angle_atom_site_label_3
_geom_angle
O10 C1 C2 108.2(3)
O10 C1 C9 112.6(3)
C2 C1 C9 115.2(3)
O10 C1 C6 111.2(3)
C2 C1 C6 105.8(3)
C9 C1 C6 103.6(3)
C3 C2 C1 106.9(4)
C5 C3 C21 122.5(4)
C5 C3 C2 107.8(3)
C21 C3 C2 120.4(4)
C5 C3 C4 59.0(3)
C21 C3 C4 117.4(4)
C2 C3 C4 114.9(4)
C5 C4 C3 59.7(3)
O11 C5 C4 117.9(4)
O11 C5 C6 118.3(4)
C4 C5 C6 114.5(3)
O11 C5 C3 123.0(4)
C4 C5 C3 61.3(3)
C6 C5 C3 109.4(4)
O7 C6 C5 108.9(3)
O7 C6 C1 105.0(3)
C5 C6 C1 106.6(4)
C8 O7 C6 106.8(3)
O7 C8 N12 105.9(3)
O7 C8 C9 106.5(3)
N12 C8 C9 112.5(4)
C8 C9 C1 104.4(3)
C13 N12 C17 121.4(3)
C13 N12 C8 119.3(3)
C17 N12 C8 119.2(3)
O18 C13 N14 121.3(4)
O18 C13 N12 124.0(3)
N14 C13 N12 114.7(4)
C13 N14 C15 127.1(3)
O19 C15 N14 119.4(3)
O19 C15 C16 124.2(4)
N14 C15 C16 116.4(3)
C17 C16 C15 115.9(4)
C17 C16 C20 124.9(4)
C15 C16 C20 119.2(3)
C16 C17 N12 124.3(4)
C22 C21 C3 113.6(4)
O23 C22 O24 123.2(4)
O23 C22 C21 126.2(4)
O24 C22 C21 110.5(4)
C22 O24 C25 116.6(4)
C26 C25 O24 113.3(7)
O40 C31 C39 112.9(3)
O40 C31 C36 113.0(3)
C39 C31 C36 102.5(3)
O40 C31 C32 107.2(3)
C39 C31 C32 114.7(3)
C36 C31 C32 106.5(3)
C33 C32 C31 106.1(3)
C32 C33 C51 120.1(3)
C32 C33 C35 108.9(3)
C51 C33 C35 120.6(3)
C32 C33 C34 115.8(3)
C51 C33 C34 117.3(3)
C35 C33 C34 59.7(2)
C35 C34 C33 59.3(2)
O41 C35 C36 119.9(3)
O41 C35 C33 118.7(3)
C36 C35 C33 108.9(3)
O41 C35 C34 121.2(3)
C36 C35 C34 112.8(3)
C33 C35 C34 61.1(2)
O37 C36 C35 111.1(3)
O37 C36 C31 107.2(3)
C35 C36 C31 106.3(3)
C38 O37 C36 111.0(3)
O37 C38 N42 108.5(3)
O37 C38 C39 107.1(3)
N42 C38 C39 113.1(3)
C38 C39 C31 103.6(3)
C43 N42 C47 121.2(3)
C43 N42 C38 115.5(3)
C47 N42 C38 122.4(3)
O48 C43 N42 121.3(3)
O48 C43 N44 122.3(3)
N42 C43 N44 116.4(4)
C43 N44 C45 125.3(3)
O49 C45 N44 119.6(4)
O49 C45 C46 124.9(5)
N44 C45 C46 115.5(3)
C47 C46 C45 118.4(4)
C47 C46 C50 122.7(4)
C45 C46 C50 118.7(4)
C46 C47 N42 123.0(3)
C52 C51 C33 113.8(3)
O53 C52 O54 122.4(4)
O53 C52 C51 126.1(3)
O54 C52 C51 111.5(4)
C52 O54 C55 116.4(4)
C56 C55 O54 106.4(5)
O63 C61 O64 106.6(14)
O63 C61 C62 135.2(16)
O64 C61 C62 118.2(15)
C61 O64 C65 117.6(13)
C66 C65 O64 103.8(16)

loop_
_geom_bond_atom_site_label_1
_geom_bond_atom_site_label_2
_geom_bond_distance
C1 O10 1.440(4)
C1 C2 1.532(6)
C1 C9 1.542(5)
C1 C6 1.556(6)
C2 C3 1.521(6)
C3 C5 1.504(7)
C3 C21 1.508(6)
C3 C4 1.528(6)
C4 C5 1.492(5)
C5 O11 1.403(5)
C5 C6 1.494(6)
C6 O7 1.435(4)
O7 C8 1.420(5)
C8 N12 1.467(4)
C8 C9 1.535(7)
N12 C13 1.368(5)
N12 C17 1.375(5)
C13 O18 1.230(5)
C13 N14 1.366(5)
N14 C15 1.370(5)
C15 O19 1.239(4)
C15 C16 1.456(5)
C16 C17 1.350(5)
C16 C20 1.482(6)
C21 C22 1.506(6)
C22 O23 1.204(5)
C22 O24 1.342(6)
O24 C25 1.479(6)
C25 C26 1.339(12)
C31 O40 1.436(4)
C31 C39 1.531(4)
C31 C36 1.542(5)
C31 C32 1.551(4)
C32 C33 1.495(5)
C33 C51 1.505(5)
C33 C35 1.507(5)
C33 C34 1.534(5)
C34 C35 1.513(5)
C35 O41 1.374(4)
C35 C36 1.504(5)
C36 O37 1.439(4)
O37 C38 1.394(4)
C38 N42 1.513(4)
C38 C39 1.523(5)
N42 C43 1.358(5)
N42 C47 1.369(5)
C43 O48 1.224(5)
C43 N44 1.377(5)
N44 C45 1.393(6)
C45 O49 1.235(5)
C45 C46 1.436(6)
C46 C47 1.355(5)
C46 C50 1.491(6)
C51 C52 1.489(5)
C52 O53 1.208(5)
C52 O54 1.328(5)
O54 C55 1.485(6)
C55 C56 1.477(10)
C61 O63 1.325(14)
C61 O64 1.333(14)
C61 C62 1.42(2)
O64 C65 1.53(2)
C65 C66 1.49(3)
